data_7152470
loop_
_publ_author_name
'Mercer, Darren J.'
'Yacoub, Joe'
'Zhu, Kelong'
'Loeb, Stephanie K.'
'Loeb, Stephen J.'

_publ_section_title
;
 [2]Pseudorotaxanes, [2]rotaxanes and metal-organic rotaxane frameworks
 containing tetra-substituted dibenzo[24]crown-8 wheels.
;
_journal_issue 30
_journal_name_full 'Organic &amp; biomolecular chemistry'
_journal_page_first 6094
_journal_page_last 6104
_journal_paper_doi 10.1039/c2ob25200g
_journal_volume 10
_journal_year 2012
_chemical_formula_sum 'C119 H169 B6 Cd F24 N31 O60'
_chemical_formula_weight 3627.11
_chemical_name_systematic
;
?
;
_space_group_IT_number 7
_symmetry_cell_setting monoclinic
_symmetry_space_group_name_Hall 'P -2yc'
_symmetry_space_group_name_H-M 'P 1 c 1'
_atom_sites_solution_hydrogens geom
_atom_sites_solution_primary direct
_atom_sites_solution_secondary difmap
_audit_creation_method SHELXL-97
_cell_angle_alpha 90.00
_cell_angle_beta 109.497(2)
_cell_angle_gamma 90.00
_cell_formula_units_Z 2
_cell_length_a 20.057(3)
_cell_length_b 22.223(3)
_cell_length_c 18.474(3)
_cell_measurement_reflns_used 332
_cell_measurement_temperature 173(2)
_cell_measurement_theta_max 25.00
_cell_measurement_theta_min 1.08
_cell_volume 7762(2)
_computing_cell_refinement 'Bruker SAINT'
_computing_data_collection 'Bruker SMART'
_computing_data_reduction 'Bruker SHELXTL XPREP'
_computing_molecular_graphics 'Bruker SHELXTL XP'
_computing_publication_material 'Bruker SHELXTL XCIF'
_computing_structure_refinement 'SHELXL-97 (Sheldrick, 1997)'
_computing_structure_solution 'SHELXS-97 (Sheldrick, 1997)'
_diffrn_ambient_temperature 173(2)
_diffrn_measured_fraction_theta_full 0.999
_diffrn_measured_fraction_theta_max 0.999
_diffrn_measurement_device_type 'Bruker APEX-I CCD'
_diffrn_measurement_method 'phi and omega scans'
_diffrn_radiation_monochromator graphite
_diffrn_radiation_source 'fine-focus sealed tube'
_diffrn_radiation_type MoK\a
_diffrn_radiation_wavelength 0.71073
_diffrn_reflns_av_R_equivalents 0.0446
_diffrn_reflns_av_sigmaI/netI 0.0710
_diffrn_reflns_limit_h_max 23
_diffrn_reflns_limit_h_min -23
_diffrn_reflns_limit_k_max 26
_diffrn_reflns_limit_k_min -26
_diffrn_reflns_limit_l_max 21
_diffrn_reflns_limit_l_min -21
_diffrn_reflns_number 73748
_diffrn_reflns_theta_full 25.00
_diffrn_reflns_theta_max 25.00
_diffrn_reflns_theta_min 1.08
_exptl_absorpt_coefficient_mu 0.270
_exptl_absorpt_correction_T_max 0.9709
_exptl_absorpt_correction_T_min 0.9333
_exptl_absorpt_correction_type empirical
_exptl_absorpt_process_details sadabs
_exptl_crystal_colour yellow
_exptl_crystal_density_diffrn 1.552
_exptl_crystal_density_method 'not measured'
_exptl_crystal_description prism
_exptl_crystal_F_000 3748
_exptl_crystal_size_max 0.34
_exptl_crystal_size_mid 0.14
_exptl_crystal_size_min 0.14
_platon_squeeze_details
;
;
_refine_diff_density_max 1.361
_refine_diff_density_min -0.516
_refine_diff_density_rms 0.077
_refine_ls_abs_structure_details 'Flack H D (1983), Acta Cryst. A39, 876-881'
_refine_ls_abs_structure_Flack 0.19(3)
_refine_ls_extinction_method none
_refine_ls_goodness_of_fit_ref 0.926
_refine_ls_hydrogen_treatment constr
_refine_ls_matrix_type full
_refine_ls_number_parameters 1174
_refine_ls_number_reflns 27335
_refine_ls_number_restraints 534
_refine_ls_restrained_S_all 0.929
_refine_ls_R_factor_all 0.1188
_refine_ls_R_factor_gt 0.0855
_refine_ls_shift/su_max 0.001
_refine_ls_shift/su_mean 0.000
_refine_ls_structure_factor_coef Fsqd
_refine_ls_weighting_details 'calc w=1/[\s^2^(Fo^2^)+(0.1662P)^2^+0.0000P] where P=(Fo^2^+2Fc^2^)/3'
_refine_ls_weighting_scheme calc
_refine_ls_wR_factor_gt 0.2214
_refine_ls_wR_factor_ref 0.2405
_reflns_number_gt 15867
_reflns_number_total 27335
_reflns_threshold_expression >2sigma(I)
_cod_data_source_file c2ob25200g.txt
_cod_data_source_block dm14q
_cod_original_cell_volume 7763(2)
_cod_original_sg_symbol_H-M Pc
_cod_database_code 7152470

loop_
_symmetry_equiv_pos_as_xyz
'x, y, z'
'x, -y, z+1/2'

loop_
_atom_site_label
_atom_site_type_symbol
_atom_site_fract_x
_atom_site_fract_y
_atom_site_fract_z
_atom_site_U_iso_or_equiv
_atom_site_adp_type
_atom_site_occupancy
_atom_site_symmetry_multiplicity
_atom_site_calc_flag
_atom_site_refinement_flags
Cd1 Cd -1.72548(3) 0.208906(18) 0.43953(3) 0.06087(16) Uani 1 1 d .
O1W O -1.6623(4) 0.2140(3) 0.3555(4) 0.093(2) Uani 1 1 d .
H1WA H -1.6280 0.1821 0.3663 0.139 Uiso 1 1 d R
H1WB H -1.6945 0.2098 0.3040 0.139 Uiso 1 1 d R
O2W O -1.7984(4) 0.20221(19) 0.5176(4) 0.0774(18) Uani 1 1 d .
H2WA H -1.7901 0.2366 0.5509 0.116 Uiso 1 1 d R
H2WB H -1.8471 0.2013 0.4855 0.116 Uiso 1 1 d R
N1 N -1.7312(4) -0.68488(14) 0.4366(4) 0.0710(14) Uani 1 1 d G
C1 C -1.7057(4) -0.6530(3) 0.3867(4) 0.147(5) Uani 1 1 d G
H1A H -1.6884 -0.6734 0.3528 0.176 Uiso 1 1 calc R
C2 C -1.7062(5) -0.5904(3) 0.3873(4) 0.126(4) Uani 1 1 d G
H2A H -1.6891 -0.5691 0.3538 0.151 Uiso 1 1 calc R
C3 C -1.7322(5) -0.55980(14) 0.4379(5) 0.081(2) Uani 1 1 d G
C4 C -1.7576(4) -0.5917(3) 0.4878(4) 0.151(6) Uani 1 1 d G
H4A H -1.7750 -0.5712 0.5217 0.181 Uiso 1 1 calc R
C5 C -1.7572(4) -0.6543(3) 0.4872(4) 0.100(3) Uani 1 1 d G
H5A H -1.7742 -0.6756 0.5206 0.121 Uiso 1 1 calc R
C6 C -1.7315(5) -0.49555(15) 0.4385(4) 0.099(3) Uani 1 1 d G
C7 C -1.7326(6) -0.4661(3) 0.5045(4) 0.162(6) Uani 1 1 d G
H7A H -1.7270 -0.4878 0.5491 0.195 Uiso 1 1 calc R
C8 C -1.7421(5) -0.4041(3) 0.5037(3) 0.119(4) Uani 1 1 d G
H8A H -1.7428 -0.3844 0.5478 0.142 Uiso 1 1 calc R
N2 N -1.7505(4) -0.37158(15) 0.4369(4) 0.118(3) Uani 1 1 d G
C9 C -1.7494(5) -0.4011(3) 0.3710(3) 0.113(4) Uani 1 1 d G
H9A H -1.7551 -0.3793 0.3263 0.136 Uiso 1 1 calc R
C10 C -1.7400(5) -0.4631(3) 0.3717(3) 0.105(3) Uani 1 1 d G
H10A H -1.7392 -0.4828 0.3276 0.127 Uiso 1 1 calc R
C11 C -1.7552(8) -0.3055(5) 0.4378(7) 0.111(4) Uani 1 1 d .
H11A H -1.7882 -0.2917 0.3892 0.134 Uiso 1 1 calc R
H11B H -1.7732 -0.2932 0.4781 0.134 Uiso 1 1 calc R
C12 C -1.6892(11) -0.2787(5) 0.4500(9) 0.142(6) Uani 1 1 d .
H12A H -1.6713 -0.2891 0.4089 0.170 Uiso 1 1 calc R
H12B H -1.6554 -0.2922 0.4983 0.170 Uiso 1 1 calc R
N3 N -1.7004(4) -0.21279(17) 0.4516(4) 0.109(3) Uani 1 1 d G
C13 C -1.7227(5) -0.1829(3) 0.3815(3) 0.166(7) Uani 1 1 d G
H13A H -1.7351 -0.2047 0.3360 0.199 Uiso 1 1 calc R
C14 C -1.7266(4) -0.1205(3) 0.3794(3) 0.112(4) Uani 1 1 d G
H14A H -1.7416 -0.1005 0.3325 0.134 Uiso 1 1 calc R
C15 C -1.7082(3) -0.08788(17) 0.4475(4) 0.084(3) Uani 1 1 d G
C16 C -1.6858(4) -0.1177(2) 0.5176(3) 0.090(3) Uani 1 1 d G
H16A H -1.6735 -0.0959 0.5631 0.109 Uiso 1 1 calc R
C17 C -1.6819(4) -0.1802(2) 0.5197(3) 0.110(3) Uani 1 1 d G
H17A H -1.6670 -0.2002 0.5666 0.132 Uiso 1 1 calc R
C18 C -1.7080(3) -0.02012(13) 0.4462(3) 0.070(2) Uani 1 1 d G
C19 C -1.6881(3) 0.0108(2) 0.3912(3) 0.069(2) Uani 1 1 d G
H19A H -1.6715 -0.0102 0.3572 0.083 Uiso 1 1 calc R
C20 C -1.6932(3) 0.0732(2) 0.3871(3) 0.076(2) Uani 1 1 d G
H20A H -1.6799 0.0939 0.3503 0.091 Uiso 1 1 calc R
N4 N -1.7181(3) 0.10462(13) 0.4379(4) 0.0650(14) Uani 1 1 d G
C21 C -1.7379(3) 0.0737(2) 0.4929(3) 0.081(3) Uani 1 1 d G
H21A H -1.7546 0.0947 0.5268 0.097 Uiso 1 1 calc R
C22 C -1.7329(3) 0.0113(2) 0.4970(3) 0.078(2) Uani 1 1 d G
H22A H -1.7462 -0.0094 0.5338 0.093 Uiso 1 1 calc R
N5 N -2.6238(3) 0.2097(2) -0.4515(2) 0.071(2) Uani 1 1 d G
C23 C -2.6270(3) 0.2204(4) -0.3786(3) 0.146(5) Uani 1 1 d G
H23A H -2.6702 0.2290 -0.3725 0.175 Uiso 1 1 calc R
C24 C -2.5657(4) 0.2185(4) -0.3149(2) 0.135(4) Uani 1 1 d G
H24A H -2.5679 0.2257 -0.2662 0.162 Uiso 1 1 calc R
C25 C -2.5012(3) 0.2057(3) -0.3241(4) 0.091(4) Uani 1 1 d G
C26 C -2.4979(3) 0.1950(5) -0.3970(5) 0.190(7) Uani 1 1 d G
H26A H -2.4547 0.1864 -0.4031 0.228 Uiso 1 1 calc R
C27 C -2.5592(4) 0.1969(4) -0.4607(3) 0.242(10) Uani 1 1 d G
H27A H -2.5570 0.1897 -0.5094 0.290 Uiso 1 1 calc R
C28 C -2.4356(4) 0.1981(4) -0.2547(4) 0.140(6) Uani 1 1 d G
C29 C -2.3835(5) 0.1590(4) -0.2604(4) 0.152(5) Uani 1 1 d G
H29A H -2.3875 0.1414 -0.3073 0.182 Uiso 1 1 calc R
C30 C -2.3253(4) 0.1463(4) -0.1959(6) 0.168(6) Uani 1 1 d G
H30A H -2.2904 0.1201 -0.1997 0.202 Uiso 1 1 calc R
N6 N -2.3193(4) 0.1726(5) -0.1258(4) 0.225(7) Uani 1 1 d G
C31 C -2.3714(5) 0.2117(5) -0.1201(4) 0.163(7) Uani 1 1 d G
H31A H -2.3673 0.2293 -0.0731 0.196 Uiso 1 1 calc R
C32 C -2.4295(4) 0.2245(4) -0.1845(5) 0.133(4) Uani 1 1 d G
H32A H -2.4644 0.2506 -0.1807 0.159 Uiso 1 1 calc R
C33 C -2.2025(5) 0.2086(6) -0.0551(5) 0.114(4) Uani 1 1 d .
H33A H -2.2243 0.2475 -0.0544 0.136 Uiso 1 1 calc R
H33B H -2.1901 0.2065 -0.1015 0.136 Uiso 1 1 calc R
C34 C -2.2506(6) 0.1641(6) -0.0570(7) 0.137(4) Uani 1 1 d .
H34A H -2.2616 0.1649 -0.0097 0.164 Uiso 1 1 calc R
H34B H -2.2302 0.1252 -0.0609 0.164 Uiso 1 1 calc R
N7 N -2.13909(18) 0.2041(3) 0.0106(2) 0.083(2) Uani 1 1 d G
C35 C -2.14199(18) 0.2173(3) 0.0830(2) 0.098(3) Uani 1 1 d G
H35A H -2.1853 0.2252 0.0893 0.118 Uiso 1 1 calc R
C36 C -2.0802(2) 0.2187(3) 0.14615(19) 0.089(2) Uani 1 1 d G
H36A H -2.0821 0.2275 0.1946 0.106 Uiso 1 1 calc R
C37 C -2.01549(19) 0.2068(2) 0.1368(2) 0.075(2) Uani 1 1 d G
C38 C -2.01259(18) 0.1936(3) 0.0644(3) 0.070(2) Uani 1 1 d G
H38A H -1.9693 0.1857 0.0582 0.083 Uiso 1 1 calc R
C39 C -2.0744(2) 0.1923(3) 0.00129(19) 0.068(2) Uani 1 1 d G
H39A H -2.0724 0.1834 -0.0472 0.082 Uiso 1 1 calc R
C40 C -1.95038(18) 0.20627(19) 0.20491(19) 0.065(3) Uani 1 1 d G
C41 C -1.94139(18) 0.24942(17) 0.2618(2) 0.0603(16) Uani 1 1 d G
H41A H -1.9765 0.2779 0.2574 0.072 Uiso 1 1 calc R
C42 C -1.8800(2) 0.24997(16) 0.3254(2) 0.0548(15) Uani 1 1 d G
H42A H -1.8739 0.2788 0.3635 0.066 Uiso 1 1 calc R
N8 N -1.82749(16) 0.20738(17) 0.3321(2) 0.066(2) Uani 1 1 d G
C43 C -1.83647(19) 0.16423(18) 0.2751(2) 0.0700(19) Uani 1 1 d G
H43A H -1.8014 0.1357 0.2795 0.084 Uiso 1 1 calc R
C44 C -1.8979(2) 0.16367(19) 0.2115(2) 0.0741(19) Uani 1 1 d G
H44A H -1.9039 0.1348 0.1734 0.089 Uiso 1 1 calc R
O1 O -0.9645(11) 0.4752(18) 1.2525(10) 0.342(15) Uani 1 1 d .
O2 O -0.8724(4) 0.4611(3) 1.1498(4) 0.1141(19) Uani 1 1 d .
O3 O -1.1730(7) 0.3524(6) 1.0357(7) 0.196(4) Uani 1 1 d D
O4 O -1.2976(4) 0.2748(4) 1.0490(5) 0.129(3) Uani 1 1 d D
O5 O -1.2625(8) 0.1678(7) 1.1214(10) 0.241(6) Uani 1 1 d D
O6 O -1.1677(5) 0.0816(4) 1.0858(7) 0.160(3) Uani 1 1 d D
O7 O -0.9565(4) -0.0687(3) 1.2792(4) 0.1102(19) Uani 1 1 d .
O8 O -0.8480(3) 0.0225(2) 1.1641(3) 0.0799(15) Uani 1 1 d .
O9 O -1.1183(4) 0.0570(3) 0.9737(5) 0.127(2) Uani 1 1 d D
O10 O -1.1622(4) 0.1135(5) 0.8312(4) 0.146(3) Uani 1 1 d D
O11 O -1.1007(6) 0.2310(7) 0.8319(6) 0.192(4) Uani 1 1 d D
O12 O -1.0947(5) 0.3254(4) 0.9571(5) 0.153(3) Uani 1 1 d D
C45 C -1.0623(5) 0.3521(3) 1.0268(4) 0.125(3) Uani 1 1 d G
C46 C -0.9897(4) 0.3623(3) 1.0551(4) 0.109(3) Uani 1 1 d G
H46A H -0.9617 0.3519 1.0258 0.130 Uiso 1 1 calc R
C47 C -0.9591(3) 0.3878(3) 1.1273(4) 0.107(3) Uani 1 1 d G
C48 C -1.0009(5) 0.4033(4) 1.1712(4) 0.127(4) Uani 1 1 d G
C49 C -1.0734(5) 0.3931(4) 1.1428(6) 0.155(5) Uani 1 1 d G
H49A H -1.1014 0.4034 1.1722 0.186 Uiso 1 1 calc R
C50 C -1.1041(3) 0.3676(4) 1.0706(6) 0.143(4) Uani 1 1 d G
C51 C -0.8773(6) 0.3990(5) 1.1521(6) 0.114(3) Uani 1 1 d .
H51A H -0.8532 0.3838 1.2035 0.136 Uiso 1 1 calc R
H51B H -0.8573 0.3801 1.1167 0.136 Uiso 1 1 calc R
C52 C -0.8006(4) 0.4815(4) 1.1716(4) 0.129(5) Uani 1 1 d G
C53 C -0.7918(6) 0.5436(4) 1.1714(4) 0.128(4) Uani 1 1 d G
H53A H -0.8311 0.5687 1.1577 0.153 Uiso 1 1 calc R
C54 C -0.7243(8) 0.5680(4) 1.1918(5) 0.220(12) Uani 1 1 d G
H54A H -0.7184 0.6095 1.1916 0.265 Uiso 1 1 calc R
C55 C -0.6655(6) 0.5305(6) 1.2123(5) 0.168(8) Uani 1 1 d G
H55A H -0.6203 0.5468 1.2259 0.202 Uiso 1 1 calc R
C56 C -0.6743(4) 0.4684(5) 1.2125(4) 0.171(7) Uani 1 1 d G
H56A H -0.6350 0.4433 1.2262 0.206 Uiso 1 1 calc R
C57 C -0.7418(5) 0.4440(3) 1.1921(3) 0.087(2) Uani 1 1 d G
H57A H -0.7477 0.4025 1.1922 0.104 Uiso 1 1 calc R
C58 C -0.9751(13) 0.4208(13) 1.267(2) 0.32(3) Uani 1 1 d .
H58A H -1.0124 0.4160 1.2890 0.389 Uiso 1 1 calc R
H58B H -0.9325 0.4001 1.2976 0.389 Uiso 1 1 calc R
C59 C -0.9521(9) 0.5380(8) 1.2984(10) 0.33(2) Uani 1 1 d G
C60 C -0.9250(9) 0.5158(6) 1.3729(13) 0.232(10) Uani 1 1 d G
H60A H -0.9287 0.4751 1.3822 0.278 Uiso 1 1 calc R
C61 C -0.8922(8) 0.5546(10) 1.4334(8) 0.225(10) Uani 1 1 d G
H61A H -0.8740 0.5397 1.4832 0.270 Uiso 1 1 calc R
C62 C -0.8866(7) 0.6155(9) 1.4195(10) 0.200(8) Uani 1 1 d G
H62A H -0.8647 0.6414 1.4600 0.240 Uiso 1 1 calc R
C63 C -0.9138(8) 0.6377(6) 1.3450(13) 0.184(6) Uani 1 1 d G
H63A H -0.9101 0.6785 1.3357 0.221 Uiso 1 1 calc R
C64 C -0.9465(8) 0.5990(9) 1.2845(8) 0.201(7) Uani 1 1 d G
H64A H -0.9647 0.6138 1.2347 0.242 Uiso 1 1 calc R
C65 C -1.2255(9) 0.3671(8) 1.0737(12) 0.215(8) Uani 1 1 d DU
H65A H -1.2057 0.3558 1.1274 0.258 Uiso 1 1 calc R
H65B H -1.2324 0.4104 1.0717 0.258 Uiso 1 1 calc R
C66 C -1.2953(9) 0.3382(8) 1.0412(13) 0.217(8) Uani 1 1 d DU
H66A H -1.3268 0.3560 1.0651 0.260 Uiso 1 1 calc R
H66B H -1.3138 0.3478 0.9869 0.260 Uiso 1 1 calc R
C67 C -1.3293(8) 0.2568(6) 1.1033(6) 0.144(5) Uani 1 1 d DU
H67A H -1.3775 0.2715 1.0878 0.173 Uiso 1 1 calc R
H67B H -1.3034 0.2740 1.1530 0.173 Uiso 1 1 calc R
C68 C -1.3291(8) 0.1909(6) 1.1092(8) 0.140(5) Uani 1 1 d DU
H68A H -1.3451 0.1793 1.1512 0.168 Uiso 1 1 calc R
H68B H -1.3617 0.1742 1.0622 0.168 Uiso 1 1 calc R
C69 C -1.2648(8) 0.1023(7) 1.1337(10) 0.175(5) Uani 1 1 d DU
H69A H -1.2998 0.0839 1.0897 0.210 Uiso 1 1 calc R
H69B H -1.2782 0.0946 1.1786 0.210 Uiso 1 1 calc R
C70 C -1.1935(9) 0.0758(7) 1.1447(11) 0.207(7) Uani 1 1 d DU
H70A H -1.1600 0.0941 1.1899 0.248 Uiso 1 1 calc R
H70B H -1.1956 0.0332 1.1555 0.248 Uiso 1 1 calc R
C71 C -1.1011(3) 0.0553(3) 1.1026(5) 0.123(3) Uani 1 1 d G
C72 C -1.0613(4) 0.0406(3) 1.1778(4) 0.136(4) Uani 1 1 d G
H72A H -1.0792 0.0481 1.2173 0.163 Uiso 1 1 calc R
C73 C -0.9949(3) 0.0147(3) 1.1938(3) 0.102(3) Uani 1 1 d G
C74 C -0.9681(3) 0.0035(3) 1.1347(3) 0.080(2) Uani 1 1 d G
C75 C -1.0079(3) 0.0182(3) 1.0596(3) 0.092(2) Uani 1 1 d G
H75A H -0.9900 0.0107 1.0200 0.111 Uiso 1 1 calc R
C76 C -1.0743(3) 0.0441(3) 1.0435(3) 0.114(3) Uani 1 1 d G
C77 C -0.9563(6) -0.0030(4) 1.2774(5) 0.107(3) Uani 1 1 d .
H77A H -0.9082 0.0121 1.2943 0.128 Uiso 1 1 calc R
H77B H -0.9805 0.0132 1.3105 0.128 Uiso 1 1 calc R
C78 C -0.9233(4) -0.0931(3) 1.3510(3) 0.101(3) Uani 1 1 d G
C79 C -0.8959(3) -0.0608(3) 1.4189(4) 0.101(3) Uani 1 1 d G
H79A H -0.8954 -0.0189 1.4177 0.121 Uiso 1 1 calc R
C80 C -0.8694(4) -0.0909(4) 1.4886(3) 0.119(3) Uani 1 1 d G
H80A H -0.8512 -0.0693 1.5340 0.143 Uiso 1 1 calc R
C81 C -0.8703(4) -0.1535(4) 1.4903(4) 0.141(4) Uani 1 1 d G
H81A H -0.8526 -0.1737 1.5369 0.169 Uiso 1 1 calc R
C82 C -0.8976(4) -0.1858(3) 1.4224(5) 0.120(3) Uani 1 1 d G
H82A H -0.8982 -0.2276 1.4236 0.144 Uiso 1 1 calc R
C83 C -0.9241(4) -0.1556(3) 1.3527(4) 0.119(3) Uani 1 1 d G
H83A H -0.9424 -0.1773 1.3073 0.143 Uiso 1 1 calc R
C84 C -0.8970(4) -0.0237(4) 1.1452(4) 0.089(2) Uani 1 1 d .
H84A H -0.8854 -0.0535 1.1858 0.107 Uiso 1 1 calc R
H84B H -0.8970 -0.0431 1.0981 0.107 Uiso 1 1 calc R
C85 C -0.7785(2) 0.0071(3) 1.1808(3) 0.084(2) Uani 1 1 d G
C86 C -0.7548(3) -0.0520(2) 1.1867(3) 0.075(2) Uani 1 1 d G
H86A H -0.7869 -0.0836 1.1790 0.091 Uiso 1 1 calc R
C87 C -0.6831(4) -0.0641(3) 1.2040(3) 0.097(3) Uani 1 1 d G
H87A H -0.6673 -0.1037 1.2080 0.117 Uiso 1 1 calc R
C88 C -0.6352(2) -0.0169(4) 1.2155(3) 0.100(3) Uani 1 1 d G
H88A H -0.5872 -0.0250 1.2271 0.120 Uiso 1 1 calc R
C89 C -0.6588(3) 0.0422(3) 1.2096(3) 0.101(3) Uani 1 1 d G
H89A H -0.6268 0.0738 1.2173 0.121 Uiso 1 1 calc R
C90 C -0.7305(3) 0.0543(2) 1.1922(3) 0.075(2) Uani 1 1 d G
H90A H -0.7464 0.0939 1.1883 0.090 Uiso 1 1 calc R
C91 C -1.0996(8) 0.0380(7) 0.9119(8) 0.169(5) Uani 1 1 d DU
H91A H -1.0886 -0.0046 0.9156 0.203 Uiso 1 1 calc R
H91B H -1.0589 0.0602 0.9090 0.203 Uiso 1 1 calc R
C92 C -1.1624(7) 0.0507(7) 0.8449(7) 0.163(5) Uani 1 1 d DU
H92A H -1.1604 0.0283 0.8005 0.195 Uiso 1 1 calc R
H92B H -1.2050 0.0392 0.8552 0.195 Uiso 1 1 calc R
C93 C -1.1206(11) 0.1329(8) 0.7890(13) 0.219(8) Uani 1 1 d DU
H93A H -1.1290 0.1075 0.7443 0.263 Uiso 1 1 calc R
H93B H -1.0711 0.1295 0.8201 0.263 Uiso 1 1 calc R
C94 C -1.1368(8) 0.1970(7) 0.7639(7) 0.158(6) Uani 1 1 d DU
H94A H -1.1190 0.2068 0.7225 0.190 Uiso 1 1 calc R
H94B H -1.1874 0.2045 0.7469 0.190 Uiso 1 1 calc R
C95 C -1.1018(13) 0.2943(8) 0.8251(9) 0.207(8) Uani 1 1 d DU
H95A H -1.1500 0.3091 0.8113 0.249 Uiso 1 1 calc R
H95B H -1.0826 0.3065 0.7856 0.249 Uiso 1 1 calc R
C96 C -1.0569(9) 0.3197(9) 0.9028(9) 0.198(6) Uani 1 1 d DU
H96A H -1.0163 0.2937 0.9248 0.237 Uiso 1 1 calc R
H96B H -1.0394 0.3590 0.8951 0.237 Uiso 1 1 calc R
B1 B -0.7640(6) 0.2644(4) 1.1455(5) 0.122(3) Uani 1 1 d DU
F1 F -0.7189(5) 0.2940(2) 1.1168(3) 0.154(3) Uani 1 1 d DU
F2 F -0.7447(3) 0.2058(2) 1.1545(3) 0.1133(17) Uani 1 1 d DU
F3 F -0.7612(5) 0.2887(3) 1.2148(4) 0.159(3) Uani 1 1 d DU
F4 F -0.8322(5) 0.2680(4) 1.0939(6) 0.241(5) Uani 1 1 d DU
B2 B -0.9535(7) 0.1265(5) 1.4074(7) 0.186(5) Uani 1 1 d DU
F5 F -0.9413(4) 0.1781(4) 1.4468(4) 0.167(2) Uani 1 1 d DU
F6 F -0.8921(6) 0.1080(4) 1.3986(6) 0.225(4) Uani 1 1 d DU
F7 F -0.9806(8) 0.0844(5) 1.4404(8) 0.302(6) Uani 1 1 d DU
F8 F -0.9998(6) 0.1380(6) 1.3364(6) 0.265(5) Uani 1 1 d DU
B3 B -0.5185(9) -0.2333(8) 1.4637(10) 0.355(12) Uani 1 1 d DU
F9 F -0.4894(10) -0.1749(8) 1.4741(12) 0.389(9) Uani 1 1 d DU
F10 F -0.4666(9) -0.2779(8) 1.4689(12) 0.380(10) Uani 1 1 d DU
F11 F -0.5700(10) -0.2372(9) 1.3901(10) 0.406(11) Uani 1 1 d DU
F12 F -0.5511(11) -0.2446(11) 1.5190(12) 0.451(12) Uani 1 1 d DU
B4 B -0.7957(8) 0.2546(6) 1.6958(8) 0.284(4) Uani 1 1 d DU
F13 F -0.7937(9) 0.2830(5) 1.6351(7) 0.268(4) Uani 1 1 d DU
F14 F -0.8640(7) 0.2440(7) 1.6861(8) 0.305(4) Uani 1 1 d DU
F15 F -0.7663(8) 0.2846(5) 1.7581(7) 0.271(4) Uani 1 1 d DU
F16 F -0.7633(9) 0.2023(5) 1.6985(8) 0.293(4) Uani 1 1 d DU
B5 B -1.4898(15) 0.1385(12) 0.3784(16) 0.714(17) Uani 1 1 d DU
F17 F -1.504(2) 0.1976(12) 0.384(2) 0.717(17) Uani 1 1 d DU
F18 F -1.4306(18) 0.1237(17) 0.437(2) 0.714(17) Uani 1 1 d DU
F19 F -1.479(2) 0.1296(18) 0.311(2) 0.715(17) Uani 1 1 d DU
F20 F -1.5454(18) 0.1052(15) 0.381(3) 0.710(17) Uani 1 1 d DU
B6 B -1.3277(11) 0.0815(10) 0.5881(11) 0.518(9) Uani 1 1 d DU
F21 F -1.3277(15) 0.0359(11) 0.5355(12) 0.521(9) Uani 1 1 d DU
F22 F -1.3946(11) 0.1073(13) 0.5645(15) 0.515(9) Uani 1 1 d DU
F23 F -1.2775(13) 0.1246(12) 0.5888(14) 0.517(9) Uani 1 1 d DU
F24 F -1.3139(15) 0.0564(12) 0.6602(11) 0.518(9) Uani 1 1 d DU

loop_
_atom_site_aniso_label
_atom_site_aniso_U_11
_atom_site_aniso_U_22
_atom_site_aniso_U_33
_atom_site_aniso_U_23
_atom_site_aniso_U_13
_atom_site_aniso_U_12
Cd1 0.0545(2) 0.0700(3) 0.03386(18) 0.0075(3) -0.01755(13) -0.0009(3)
O1W 0.077(4) 0.142(6) 0.076(4) 0.043(3) 0.050(3) 0.029(3)
O2W 0.098(4) 0.040(3) 0.073(4) -0.001(2) 0.000(3) -0.008(2)
N1 0.063(3) 0.093(3) 0.038(2) 0.022(5) -0.007(2) 0.023(4)
C1 0.252(17) 0.114(10) 0.098(9) 0.013(8) 0.091(11) 0.002(11)
C2 0.176(11) 0.108(9) 0.132(9) -0.059(7) 0.101(9) -0.016(8)
C3 0.111(6) 0.078(5) 0.049(3) 0.002(6) 0.020(4) 0.031(6)
C4 0.245(15) 0.073(7) 0.108(9) -0.049(7) 0.026(9) 0.032(9)
C5 0.141(8) 0.103(8) 0.070(6) 0.045(6) 0.052(6) 0.023(7)
C6 0.150(7) 0.080(5) 0.063(4) -0.031(7) 0.030(4) -0.024(7)
C7 0.32(2) 0.086(8) 0.097(9) 0.000(7) 0.089(11) 0.021(10)
C8 0.194(12) 0.083(7) 0.081(6) 0.005(5) 0.048(7) -0.004(7)
N2 0.207(11) 0.066(4) 0.094(5) 0.025(5) 0.068(7) 0.009(5)
C9 0.218(12) 0.071(6) 0.052(5) 0.004(4) 0.046(6) 0.017(6)
C10 0.204(11) 0.072(6) 0.043(5) -0.001(4) 0.044(6) 0.009(6)
C11 0.136(10) 0.114(8) 0.081(7) 0.001(6) 0.033(8) -0.024(7)
C12 0.223(17) 0.101(8) 0.093(9) -0.010(7) 0.042(10) -0.016(9)
N3 0.152(9) 0.104(5) 0.075(6) -0.018(4) 0.043(6) -0.033(4)
C13 0.33(2) 0.092(8) 0.073(7) 0.002(6) 0.063(10) -0.046(10)
C14 0.183(11) 0.082(6) 0.070(5) 0.011(5) 0.041(6) -0.014(6)
C15 0.111(8) 0.089(5) 0.045(4) 0.011(4) 0.015(5) -0.006(4)
C16 0.107(7) 0.107(7) 0.062(5) -0.005(5) 0.035(5) -0.006(5)
C17 0.143(9) 0.098(7) 0.084(6) 0.000(5) 0.031(6) -0.036(6)
C18 0.071(6) 0.083(5) 0.045(4) -0.001(4) 0.005(4) -0.003(3)
C19 0.097(6) 0.062(5) 0.056(4) 0.005(3) 0.037(4) -0.007(4)
C20 0.069(5) 0.083(6) 0.070(6) 0.015(5) 0.015(4) 0.010(4)
N4 0.078(4) 0.064(3) 0.048(2) 0.005(4) 0.015(2) -0.021(4)
C21 0.124(7) 0.071(5) 0.057(5) 0.028(4) 0.042(5) 0.006(5)
C22 0.106(6) 0.082(6) 0.053(4) 0.014(4) 0.038(4) -0.010(4)
N5 0.086(6) 0.061(4) 0.036(4) 0.010(3) -0.021(4) -0.004(3)
C23 0.112(8) 0.189(12) 0.095(8) 0.032(7) -0.020(6) -0.034(7)
C24 0.093(8) 0.214(13) 0.069(6) 0.005(6) -0.012(5) -0.030(7)
C25 0.064(7) 0.108(9) 0.067(8) -0.013(5) -0.023(6) 0.015(5)
C26 0.096(9) 0.28(2) 0.154(14) 0.011(13) -0.008(9) 0.018(10)
C27 0.149(16) 0.36(3) 0.157(16) 0.015(15) -0.032(13) 0.035(15)
C28 0.057(7) 0.222(14) 0.113(12) -0.062(9) -0.007(7) 0.017(7)
C29 0.140(11) 0.186(12) 0.124(10) -0.028(9) 0.036(9) -0.019(10)
C30 0.101(8) 0.257(18) 0.111(9) -0.052(10) -0.012(7) -0.007(9)
N6 0.185(15) 0.32(2) 0.141(12) -0.057(13) 0.024(11) 0.009(14)
C31 0.127(12) 0.203(16) 0.103(10) -0.024(8) -0.038(9) -0.013(9)
C32 0.069(6) 0.203(12) 0.092(8) -0.021(8) -0.021(5) 0.012(7)
C33 0.074(6) 0.186(11) 0.061(5) -0.008(6) -0.004(5) -0.018(6)
C34 0.114(9) 0.164(11) 0.110(8) 0.010(8) 0.006(8) 0.028(8)
N7 0.029(3) 0.158(6) 0.044(3) 0.007(3) -0.012(2) -0.020(3)
C35 0.078(5) 0.123(7) 0.085(6) 0.011(5) 0.016(5) 0.012(5)
C36 0.056(4) 0.141(7) 0.052(4) -0.007(4) -0.005(3) 0.016(4)
C37 0.047(5) 0.104(6) 0.047(5) -0.014(4) -0.018(4) 0.008(4)
C38 0.056(4) 0.095(5) 0.041(4) 0.001(3) -0.006(3) 0.008(3)
C39 0.065(5) 0.092(5) 0.036(4) 0.000(3) 0.002(3) 0.002(4)
C40 0.048(6) 0.100(7) 0.040(5) -0.001(4) 0.006(5) 0.011(4)
C41 0.058(4) 0.050(4) 0.059(4) -0.012(3) 0.002(3) 0.008(3)
C42 0.048(3) 0.053(4) 0.049(3) -0.001(3) -0.003(3) 0.012(3)
N8 0.025(3) 0.103(6) 0.060(5) 0.005(3) 0.001(3) -0.007(3)
C43 0.061(4) 0.070(4) 0.058(4) -0.012(3) -0.009(3) 0.018(3)
C44 0.082(5) 0.081(5) 0.044(3) -0.006(3) 0.002(3) 0.009(4)
O1 0.243(18) 0.60(5) 0.164(13) -0.04(2) 0.046(12) 0.00(3)
O2 0.120(5) 0.101(5) 0.118(5) 0.009(4) 0.035(4) -0.004(4)
O3 0.173(9) 0.221(11) 0.182(10) 0.009(8) 0.043(8) 0.046(9)
O4 0.105(5) 0.148(7) 0.128(7) -0.014(5) 0.029(5) 0.014(5)
O5 0.209(13) 0.226(14) 0.334(19) 0.015(13) 0.151(13) 0.028(11)
O6 0.102(5) 0.153(7) 0.245(10) 0.022(7) 0.086(6) 0.005(5)
O7 0.126(5) 0.110(5) 0.082(4) 0.003(3) 0.018(3) -0.009(4)
O8 0.080(4) 0.076(3) 0.074(3) 0.002(3) 0.012(3) -0.008(3)
O9 0.128(6) 0.129(6) 0.113(5) -0.015(4) 0.024(5) -0.001(4)
O10 0.120(6) 0.204(9) 0.101(5) -0.005(6) 0.021(4) 0.023(6)
O11 0.141(8) 0.293(15) 0.128(8) -0.040(9) 0.027(6) -0.005(9)
O12 0.145(7) 0.163(7) 0.124(7) 0.024(6) 0.010(6) 0.023(6)
C45 0.131(10) 0.118(8) 0.122(10) 0.011(7) 0.038(9) 0.008(7)
C46 0.110(8) 0.101(7) 0.103(7) 0.003(5) 0.019(6) 0.006(5)
C47 0.114(8) 0.103(7) 0.106(7) -0.001(6) 0.042(6) 0.007(6)
C48 0.118(9) 0.123(9) 0.127(9) 0.001(7) 0.023(7) 0.005(7)
C49 0.116(10) 0.177(13) 0.175(13) 0.028(11) 0.053(9) 0.027(9)
C50 0.108(9) 0.135(10) 0.162(12) 0.018(9) 0.012(10) 0.002(8)
C51 0.116(8) 0.123(9) 0.082(6) 0.006(5) 0.009(5) 0.026(6)
C52 0.228(16) 0.092(8) 0.070(7) 0.002(6) 0.053(8) -0.002(9)
C53 0.181(12) 0.095(8) 0.084(7) 0.012(6) 0.013(7) -0.009(8)
C54 0.31(3) 0.202(19) 0.132(14) 0.018(13) 0.053(17) 0.09(2)
C55 0.24(2) 0.168(14) 0.115(11) -0.033(11) 0.088(13) -0.090(16)
C56 0.168(13) 0.29(2) 0.080(8) -0.031(11) 0.068(9) -0.077(14)
C57 0.121(7) 0.082(6) 0.056(5) -0.002(4) 0.027(5) -0.012(5)
C58 0.127(14) 0.27(3) 0.53(6) -0.22(4) 0.05(2) 0.010(17)
C59 0.57(6) 0.142(18) 0.28(3) 0.01(2) 0.16(4) -0.06(2)
C60 0.21(2) 0.21(2) 0.29(3) 0.06(2) 0.09(2) 0.036(17)
C61 0.24(2) 0.30(3) 0.158(17) -0.011(19) 0.089(16) -0.02(2)
C62 0.26(2) 0.173(16) 0.176(19) -0.004(13) 0.078(16) -0.060(15)
C63 0.170(14) 0.201(17) 0.210(19) -0.017(18) 0.100(15) -0.003(13)
C64 0.219(18) 0.23(2) 0.172(17) -0.019(17) 0.085(15) -0.007(15)
C65 0.167(14) 0.195(16) 0.27(2) -0.053(14) 0.055(15) 0.045(13)
C66 0.164(15) 0.24(2) 0.241(19) -0.028(16) 0.058(14) 0.031(15)
C67 0.177(12) 0.160(11) 0.072(6) -0.004(7) 0.009(7) 0.043(9)
C68 0.134(11) 0.203(14) 0.094(9) -0.026(9) 0.052(8) -0.011(10)
C69 0.148(12) 0.194(15) 0.175(13) -0.005(11) 0.043(10) 0.015(11)
C70 0.166(14) 0.151(12) 0.34(2) 0.014(13) 0.129(15) -0.002(10)
C71 0.126(9) 0.101(7) 0.151(10) 0.007(7) 0.059(9) -0.005(6)
C72 0.150(11) 0.128(9) 0.117(9) 0.013(7) 0.026(8) -0.027(8)
C73 0.069(5) 0.118(7) 0.114(7) 0.016(6) 0.024(5) 0.001(5)
C74 0.082(5) 0.079(5) 0.078(5) -0.002(4) 0.023(4) -0.009(4)
C75 0.077(5) 0.110(6) 0.085(6) 0.011(5) 0.022(4) 0.002(5)
C76 0.123(8) 0.120(8) 0.094(7) -0.004(6) 0.029(7) 0.007(6)
C77 0.121(7) 0.093(7) 0.090(6) -0.001(5) 0.012(5) -0.011(5)
C78 0.127(7) 0.082(6) 0.085(6) -0.003(5) 0.024(5) -0.005(5)
C79 0.089(6) 0.131(8) 0.080(6) 0.002(5) 0.025(5) -0.009(5)
C80 0.125(8) 0.124(8) 0.094(7) 0.011(6) 0.019(6) -0.008(6)
C81 0.141(10) 0.169(12) 0.117(9) 0.003(9) 0.048(8) -0.004(9)
C82 0.118(8) 0.117(7) 0.126(9) 0.017(7) 0.040(7) 0.003(6)
C83 0.115(7) 0.151(10) 0.091(7) 0.009(6) 0.032(6) -0.007(7)
C84 0.081(5) 0.111(6) 0.062(4) 0.009(4) 0.005(4) -0.004(5)
C85 0.104(7) 0.100(6) 0.043(4) 0.007(4) 0.017(4) -0.017(6)
C86 0.115(7) 0.059(5) 0.049(4) 0.004(3) 0.023(4) 0.009(4)
C87 0.085(6) 0.126(8) 0.081(6) 0.009(5) 0.029(5) -0.003(6)
C88 0.100(8) 0.135(9) 0.059(5) 0.008(5) 0.018(5) -0.002(8)
C89 0.098(7) 0.152(10) 0.053(5) 0.007(5) 0.026(5) -0.006(6)
C90 0.096(7) 0.084(6) 0.048(4) -0.007(4) 0.028(4) -0.011(5)
C91 0.174(13) 0.166(12) 0.157(12) 0.017(10) 0.044(11) 0.040(10)
C92 0.161(12) 0.185(14) 0.124(10) -0.018(10) 0.025(8) 0.058(11)
C93 0.202(16) 0.220(18) 0.26(2) 0.069(16) 0.104(16) 0.006(14)
C94 0.105(9) 0.28(2) 0.077(8) -0.006(10) 0.017(7) -0.002(10)
C95 0.25(2) 0.217(18) 0.105(11) -0.001(12) -0.010(12) 0.042(15)
C96 0.181(15) 0.261(18) 0.149(13) 0.064(13) 0.052(12) 0.021(13)
B1 0.210(10) 0.094(6) 0.063(6) 0.006(5) 0.047(6) 0.022(8)
F1 0.317(9) 0.075(3) 0.082(4) 0.000(2) 0.083(5) -0.009(4)
F2 0.159(5) 0.088(3) 0.102(4) 0.010(3) 0.055(4) 0.011(3)
F3 0.271(10) 0.119(4) 0.109(4) -0.004(3) 0.094(5) 0.020(5)
F4 0.258(8) 0.188(8) 0.218(9) -0.012(7) -0.001(7) 0.058(7)
B2 0.187(15) 0.121(11) 0.220(16) -0.001(9) 0.028(11) 0.011(11)
F5 0.157(6) 0.153(5) 0.174(6) -0.001(5) 0.034(5) 0.000(5)
F6 0.233(9) 0.205(9) 0.232(10) 0.001(7) 0.071(7) 0.041(7)
F7 0.369(17) 0.217(10) 0.335(14) 0.001(10) 0.139(13) -0.083(11)
F8 0.246(10) 0.319(14) 0.186(8) -0.048(7) 0.013(7) 0.008(9)
B3 0.26(3) 0.47(3) 0.32(2) 0.09(3) 0.068(15) 0.043(17)
F9 0.32(2) 0.47(2) 0.39(2) -0.02(2) 0.152(18) 0.011(16)
F10 0.276(17) 0.45(2) 0.42(3) 0.178(18) 0.124(16) 0.054(14)
F11 0.39(2) 0.39(2) 0.346(19) 0.128(18) -0.010(16) 0.054(17)
F12 0.48(3) 0.50(3) 0.43(2) 0.08(3) 0.24(2) 0.06(2)
B4 0.372(12) 0.269(9) 0.220(8) -0.003(6) 0.111(9) -0.003(8)
F13 0.368(11) 0.260(8) 0.194(7) -0.004(5) 0.117(8) -0.003(7)
F14 0.378(11) 0.297(8) 0.246(7) -0.005(6) 0.110(8) -0.005(7)
F15 0.372(11) 0.257(8) 0.198(7) -0.006(5) 0.113(8) -0.001(7)
F16 0.379(11) 0.264(8) 0.233(7) -0.010(5) 0.096(8) 0.009(7)
B5 0.78(4) 0.61(3) 0.90(4) 0.06(3) 0.48(4) 0.26(3)
F17 0.78(4) 0.61(3) 0.90(4) 0.06(3) 0.48(4) 0.26(3)
F18 0.78(4) 0.61(3) 0.90(4) 0.06(3) 0.48(4) 0.26(3)
F19 0.78(4) 0.61(3) 0.90(4) 0.06(3) 0.48(4) 0.26(3)
F20 0.77(4) 0.61(3) 0.90(4) 0.05(3) 0.48(4) 0.26(3)
B6 0.49(2) 0.60(3) 0.395(16) -0.100(15) 0.052(16) -0.023(16)
F21 0.49(2) 0.60(3) 0.399(16) -0.098(15) 0.051(16) -0.020(16)
F22 0.49(2) 0.60(3) 0.394(16) -0.102(15) 0.057(16) -0.022(16)
F23 0.48(2) 0.60(3) 0.394(16) -0.100(15) 0.050(16) -0.024(16)
F24 0.49(2) 0.60(3) 0.395(16) -0.099(15) 0.052(16) -0.025(16)

loop_
_atom_type_symbol
_atom_type_description
_atom_type_scat_dispersion_real
_atom_type_scat_dispersion_imag
_atom_type_scat_source
C C 0.0033 0.0016 'International Tables Vol C Tables 4.2.6.8 and 6.1.1.4'
H H 0.0000 0.0000 'International Tables Vol C Tables 4.2.6.8 and 6.1.1.4'
B B 0.0013 0.0007 'International Tables Vol C Tables 4.2.6.8 and 6.1.1.4'
N N 0.0061 0.0033 'International Tables Vol C Tables 4.2.6.8 and 6.1.1.4'
O O 0.0106 0.0060 'International Tables Vol C Tables 4.2.6.8 and 6.1.1.4'
F F 0.0171 0.0103 'International Tables Vol C Tables 4.2.6.8 and 6.1.1.4'
Cd Cd -0.8075 1.2024 'International Tables Vol C Tables 4.2.6.8 and 6.1.1.4'

loop_
_geom_angle_atom_site_label_1
_geom_angle_atom_site_label_2
_geom_angle_atom_site_label_3
_geom_angle
_geom_angle_site_symmetry_1
_geom_angle_site_symmetry_3
O1W Cd1 N4 89.3(2) . .
O1W Cd1 N8 87.2(2) . .
N4 Cd1 N8 90.93(19) . .
O1W Cd1 N5 93.5(3) . 1_656
N4 Cd1 N5 88.7(2) . 1_656
N8 Cd1 N5 179.2(2) . 1_656
O1W Cd1 N1 88.3(3) . 1_565
N4 Cd1 N1 177.5(3) . 1_565
N8 Cd1 N1 88.4(2) . 1_565
N5 Cd1 N1 92.0(2) 1_656 1_565
O1W Cd1 O2W 175.6(3) . .
N4 Cd1 O2W 90.02(18) . .
N8 Cd1 O2W 88.47(19) . .
N5 Cd1 O2W 90.8(2) 1_656 .
N1 Cd1 O2W 92.4(2) 1_565 .
Cd1 O1W H1WA 109.8 . .
Cd1 O1W H1WB 108.9 . .
H1WA O1W H1WB 109.5 . .
Cd1 O2W H2WA 109.2 . .
Cd1 O2W H2WB 109.5 . .
H2WA O2W H2WB 109.5 . .
C1 N1 C5 120.0 . .
C1 N1 Cd1 119.9(4) . 1_545
C5 N1 Cd1 120.0(4) . 1_545
N1 C1 C2 120.0 . .
N1 C1 H1A 120.0 . .
C2 C1 H1A 120.0 . .
C3 C2 C1 120.0 . .
C3 C2 H2A 120.0 . .
C1 C2 H2A 120.0 . .
C2 C3 C4 120.0 . .
C2 C3 C6 119.4(6) . .
C4 C3 C6 120.6(6) . .
C5 C4 C3 120.0 . .
C5 C4 H4A 120.0 . .
C3 C4 H4A 120.0 . .
C4 C5 N1 120.0 . .
C4 C5 H5A 120.0 . .
N1 C5 H5A 120.0 . .
C7 C6 C10 120.0 . .
C7 C6 C3 118.4(6) . .
C10 C6 C3 120.9(6) . .
C6 C7 C8 120.0 . .
C6 C7 H7A 120.0 . .
C8 C7 H7A 120.0 . .
N2 C8 C7 120.0 . .
N2 C8 H8A 120.0 . .
C7 C8 H8A 120.0 . .
C8 N2 C9 120.0 . .
C8 N2 C11 119.9(6) . .
C9 N2 C11 120.0(6) . .
C10 C9 N2 120.0 . .
C10 C9 H9A 120.0 . .
N2 C9 H9A 120.0 . .
C9 C10 C6 120.0 . .
C9 C10 H10A 120.0 . .
C6 C10 H10A 120.0 . .
C12 C11 N2 111.4(9) . .
C12 C11 H11A 109.3 . .
N2 C11 H11A 109.3 . .
C12 C11 H11B 109.3 . .
N2 C11 H11B 109.3 . .
H11A C11 H11B 108.0 . .
C11 C12 N3 106.3(13) . .
C11 C12 H12A 110.5 . .
N3 C12 H12A 110.5 . .
C11 C12 H12B 110.5 . .
N3 C12 H12B 110.5 . .
H12A C12 H12B 108.7 . .
C13 N3 C17 120.0 . .
C13 N3 C12 117.2(7) . .
C17 N3 C12 122.4(7) . .
C14 C13 N3 120.0 . .
C14 C13 H13A 120.0 . .
N3 C13 H13A 120.0 . .
C13 C14 C15 120.0 . .
C13 C14 H14A 120.0 . .
C15 C14 H14A 120.0 . .
C16 C15 C14 120.0 . .
C16 C15 C18 119.3(5) . .
C14 C15 C18 120.6(5) . .
C15 C16 C17 120.0 . .
C15 C16 H16A 120.0 . .
C17 C16 H16A 120.0 . .
C16 C17 N3 120.0 . .
C16 C17 H17A 120.0 . .
N3 C17 H17A 120.0 . .
C19 C18 C22 120.0 . .
C19 C18 C15 120.6(5) . .
C22 C18 C15 119.3(5) . .
C18 C19 C20 120.0 . .
C18 C19 H19A 120.0 . .
C20 C19 H19A 120.0 . .
N4 C20 C19 120.0 . .
N4 C20 H20A 120.0 . .
C19 C20 H20A 120.0 . .
C20 N4 C21 120.0 . .
C20 N4 Cd1 123.3(3) . .
C21 N4 Cd1 116.7(3) . .
C22 C21 N4 120.0 . .
C22 C21 H21A 120.0 . .
N4 C21 H21A 120.0 . .
C21 C22 C18 120.0 . .
C21 C22 H22A 120.0 . .
C18 C22 H22A 120.0 . .
C23 N5 C27 120.0 . .
C23 N5 Cd1 121.7(4) . 1_454
C27 N5 Cd1 118.3(4) . 1_454
N5 C23 C24 120.0 . .
N5 C23 H23A 120.0 . .
C24 C23 H23A 120.0 . .
C25 C24 C23 120.0 . .
C25 C24 H24A 120.0 . .
C23 C24 H24A 120.0 . .
C24 C25 C26 120.0 . .
C24 C25 C28 120.1(6) . .
C26 C25 C28 119.6(6) . .
C27 C26 C25 120.0 . .
C27 C26 H26A 120.0 . .
C25 C26 H26A 120.0 . .
C26 C27 N5 120.0 . .
C26 C27 H27A 120.0 . .
N5 C27 H27A 120.0 . .
C29 C28 C32 120.0 . .
C29 C28 C25 118.0(6) . .
C32 C28 C25 121.7(7) . .
C30 C29 C28 120.0 . .
C30 C29 H29A 120.0 . .
C28 C29 H29A 120.0 . .
N6 C30 C29 120.0 . .
N6 C30 H30A 120.0 . .
C29 C30 H30A 120.0 . .
C31 N6 C30 120.0 . .
C31 N6 C34 120.1(8) . .
C30 N6 C34 119.5(8) . .
N6 C31 C32 120.0 . .
N6 C31 H31A 120.0 . .
C32 C31 H31A 120.0 . .
C31 C32 C28 120.0 . .
C31 C32 H32A 120.0 . .
C28 C32 H32A 120.0 . .
C34 C33 N7 112.8(9) . .
C34 C33 H33A 109.0 . .
N7 C33 H33A 109.0 . .
C34 C33 H33B 109.0 . .
N7 C33 H33B 109.0 . .
H33A C33 H33B 107.8 . .
C33 C34 N6 111.1(10) . .
C33 C34 H34A 109.4 . .
N6 C34 H34A 109.4 . .
C33 C34 H34B 109.4 . .
N6 C34 H34B 109.4 . .
H34A C34 H34B 108.0 . .
C35 N7 C39 120.0 . .
C35 N7 C33 119.2(5) . .
C39 N7 C33 120.5(5) . .
C36 C35 N7 120.0 . .
C36 C35 H35A 120.0 . .
N7 C35 H35A 120.0 . .
C37 C36 C35 120.0 . .
C37 C36 H36A 120.0 . .
C35 C36 H36A 120.0 . .
C36 C37 C38 120.0 . .
C36 C37 C40 119.5(3) . .
C38 C37 C40 120.5(3) . .
C37 C38 C39 120.0 . .
C37 C38 H38A 120.0 . .
C39 C38 H38A 120.0 . .
C38 C39 N7 120.0 . .
C38 C39 H39A 120.0 . .
N7 C39 H39A 120.0 . .
C41 C40 C44 120.0 . .
C41 C40 C37 119.5(3) . .
C44 C40 C37 120.5(3) . .
C40 C41 C42 120.0 . .
C40 C41 H41A 120.0 . .
C42 C41 H41A 120.0 . .
C41 C42 N8 120.0 . .
C41 C42 H42A 120.0 . .
N8 C42 H42A 120.0 . .
C42 N8 C43 120.0 . .
C42 N8 Cd1 119.29(18) . .
C43 N8 Cd1 120.70(18) . .
C44 C43 N8 120.0 . .
C44 C43 H43A 120.0 . .
N8 C43 H43A 120.0 . .
C43 C44 C40 120.0 . .
C43 C44 H44A 120.0 . .
C40 C44 H44A 120.0 . .
C58 O1 C59 136(3) . .
C51 O2 C52 112.4(7) . .
C50 O3 C65 119.4(12) . .
C67 O4 C66 113.1(11) . .
C68 O5 C69 108.3(12) . .
C70 O6 C71 112.1(11) . .
C78 O7 C77 114.2(6) . .
C85 O8 C84 117.1(6) . .
C76 O9 C91 117.4(9) . .
C93 O10 C92 116.4(11) . .
C95 O11 C94 117.3(13) . .
C45 O12 C96 119.6(11) . .
O12 C45 C46 122.2(8) . .
O12 C45 C50 117.8(8) . .
C46 C45 C50 120.0 . .
C45 C46 C47 120.0 . .
C45 C46 H46A 120.0 . .
C47 C46 H46A 120.0 . .
C48 C47 C46 120.0 . .
C48 C47 C51 124.5(7) . .
C46 C47 C51 115.5(7) . .
C49 C48 C47 120.0 . .
C49 C48 C58 110.1(11) . .
C47 C48 C58 128.7(10) . .
C48 C49 C50 120.0 . .
C48 C49 H49A 120.0 . .
C50 C49 H49A 120.0 . .
O3 C50 C49 127.7(9) . .
O3 C50 C45 112.3(9) . .
C49 C50 C45 120.0 . .
O2 C51 C47 103.1(7) . .
O2 C51 H51A 111.1 . .
C47 C51 H51A 111.1 . .
O2 C51 H51B 111.1 . .
C47 C51 H51B 111.1 . .
H51A C51 H51B 109.1 . .
C53 C52 C57 120.0 . .
C53 C52 O2 115.4(7) . .
C57 C52 O2 124.6(7) . .
C52 C53 C54 120.0 . .
C52 C53 H53A 120.0 . .
C54 C53 H53A 120.0 . .
C55 C54 C53 120.0 . .
C55 C54 H54A 120.0 . .
C53 C54 H54A 120.0 . .
C56 C55 C54 120.0 . .
C56 C55 H55A 120.0 . .
C54 C55 H55A 120.0 . .
C55 C56 C57 120.0 . .
C55 C56 H56A 120.0 . .
C57 C56 H56A 120.0 . .
C56 C57 C52 120.0 . .
C56 C57 H57A 120.0 . .
C52 C57 H57A 120.0 . .
O1 C58 C48 91(3) . .
O1 C58 H58A 113.5 . .
C48 C58 H58A 113.5 . .
O1 C58 H58B 113.5 . .
C48 C58 H58B 113.5 . .
H58A C58 H58B 110.8 . .
C60 C59 C64 120.0 . .
C60 C59 O1 98.9(18) . .
C64 C59 O1 139.1(18) . .
C59 C60 C61 120.0 . .
C59 C60 H60A 120.0 . .
C61 C60 H60A 120.0 . .
C62 C61 C60 120.0 . .
C62 C61 H61A 120.0 . .
C60 C61 H61A 120.0 . .
C61 C62 C63 120.0 . .
C61 C62 H62A 120.0 . .
C63 C62 H62A 120.0 . .
C62 C63 C64 120.0 . .
C62 C63 H63A 120.0 . .
C64 C63 H63A 120.0 . .
C63 C64 C59 120.0 . .
C63 C64 H64A 120.0 . .
C59 C64 H64A 120.0 . .
C66 C65 O3 116.0(14) . .
C66 C65 H65A 108.3 . .
O3 C65 H65A 108.3 . .
C66 C65 H65B 108.3 . .
O3 C65 H65B 108.3 . .
H65A C65 H65B 107.4 . .
O4 C66 C65 116.8(14) . .
O4 C66 H66A 108.1 . .
C65 C66 H66A 108.1 . .
O4 C66 H66B 108.1 . .
C65 C66 H66B 108.1 . .
H66A C66 H66B 107.3 . .
O4 C67 C68 110.2(10) . .
O4 C67 H67A 109.6 . .
C68 C67 H67A 109.6 . .
O4 C67 H67B 109.6 . .
C68 C67 H67B 109.6 . .
H67A C67 H67B 108.1 . .
O5 C68 C67 111.3(12) . .
O5 C68 H68A 109.4 . .
C67 C68 H68A 109.4 . .
O5 C68 H68B 109.4 . .
C67 C68 H68B 109.4 . .
H68A C68 H68B 108.0 . .
O5 C69 C70 109.4(13) . .
O5 C69 H69A 109.8 . .
C70 C69 H69A 109.8 . .
O5 C69 H69B 109.8 . .
C70 C69 H69B 109.8 . .
H69A C69 H69B 108.2 . .
O6 C70 C69 117.1(14) . .
O6 C70 H70A 108.0 . .
C69 C70 H70A 108.0 . .
O6 C70 H70B 108.0 . .
C69 C70 H70B 108.0 . .
H70A C70 H70B 107.3 . .
C72 C71 C76 120.0 . .
C72 C71 O6 120.5(7) . .
C76 C71 O6 119.5(7) . .
C71 C72 C73 120.0 . .
C71 C72 H72A 120.0 . .
C73 C72 H72A 120.0 . .
C74 C73 C72 120.0 . .
C74 C73 C77 123.3(6) . .
C72 C73 C77 116.6(6) . .
C73 C74 C75 120.0 . .
C73 C74 C84 124.8(5) . .
C75 C74 C84 115.2(5) . .
C76 C75 C74 120.0 . .
C76 C75 H75A 120.0 . .
C74 C75 H75A 120.0 . .
O9 C76 C75 125.2(6) . .
O9 C76 C71 114.8(6) . .
C75 C76 C71 120.0 . .
O7 C77 C73 106.0(7) . .
O7 C77 H77A 110.5 . .
C73 C77 H77A 110.5 . .
O7 C77 H77B 110.5 . .
C73 C77 H77B 110.5 . .
H77A C77 H77B 108.7 . .
O7 C78 C79 125.6(5) . .
O7 C78 C83 114.2(5) . .
C79 C78 C83 120.0 . .
C78 C79 C80 120.0 . .
C78 C79 H79A 120.0 . .
C80 C79 H79A 120.0 . .
C81 C80 C79 120.0 . .
C81 C80 H80A 120.0 . .
C79 C80 H80A 120.0 . .
C80 C81 C82 120.0 . .
C80 C81 H81A 120.0 . .
C82 C81 H81A 120.0 . .
C81 C82 C83 120.0 . .
C81 C82 H82A 120.0 . .
C83 C82 H82A 120.0 . .
C82 C83 C78 120.0 . .
C82 C83 H83A 120.0 . .
C78 C83 H83A 120.0 . .
O8 C84 C74 107.3(7) . .
O8 C84 H84A 110.2 . .
C74 C84 H84A 110.2 . .
O8 C84 H84B 110.2 . .
C74 C84 H84B 110.2 . .
H84A C84 H84B 108.5 . .
O8 C85 C86 123.4(5) . .
O8 C85 C90 116.6(5) . .
C86 C85 C90 120.0 . .
C87 C86 C85 120.0 . .
C87 C86 H86A 120.0 . .
C85 C86 H86A 120.0 . .
C86 C87 C88 120.0 . .
C86 C87 H87A 120.0 . .
C88 C87 H87A 120.0 . .
C89 C88 C87 120.0 . .
C89 C88 H88A 120.0 . .
C87 C88 H88A 120.0 . .
C88 C89 C90 120.0 . .
C88 C89 H89A 120.0 . .
C90 C89 H89A 120.0 . .
C89 C90 C85 120.0 . .
C89 C90 H90A 120.0 . .
C85 C90 H90A 120.0 . .
O9 C91 C92 104.1(10) . .
O9 C91 H91A 110.9 . .
C92 C91 H91A 110.9 . .
O9 C91 H91B 110.9 . .
C92 C91 H91B 110.9 . .
H91A C91 H91B 108.9 . .
O10 C92 C91 106.6(12) . .
O10 C92 H92A 110.4 . .
C91 C92 H92A 110.4 . .
O10 C92 H92B 110.4 . .
C91 C92 H92B 110.4 . .
H92A C92 H92B 108.6 . .
O10 C93 C94 111.2(15) . .
O10 C93 H93A 109.4 . .
C94 C93 H93A 109.4 . .
O10 C93 H93B 109.4 . .
C94 C93 H93B 109.4 . .
H93A C93 H93B 108.0 . .
O11 C94 C93 103.6(13) . .
O11 C94 H94A 111.0 . .
C93 C94 H94A 111.0 . .
O11 C94 H94B 111.0 . .
C93 C94 H94B 111.0 . .
H94A C94 H94B 109.0 . .
O11 C95 C96 107.3(13) . .
O11 C95 H95A 110.3 . .
C96 C95 H95A 110.3 . .
O11 C95 H95B 110.3 . .
C96 C95 H95B 110.3 . .
H95A C95 H95B 108.5 . .
O12 C96 C95 113.7(15) . .
O12 C96 H96A 108.8 . .
C95 C96 H96A 108.8 . .
O12 C96 H96B 108.8 . .
C95 C96 H96B 108.8 . .
H96A C96 H96B 107.7 . .
F2 B1 F1 108.3(7) . .
F2 B1 F3 110.1(7) . .
F1 B1 F3 110.3(7) . .
F2 B1 F4 108.5(8) . .
F1 B1 F4 109.6(8) . .
F3 B1 F4 110.0(8) . .
F7 B2 F5 112.5(10) . .
F7 B2 F8 108.9(10) . .
F5 B2 F8 108.0(9) . .
F7 B2 F6 111.5(10) . .
F5 B2 F6 108.4(9) . .
F8 B2 F6 107.3(10) . .
F12 B3 F11 108.6(11) . .
F12 B3 F9 109.7(11) . .
F11 B3 F9 109.0(11) . .
F12 B3 F10 109.6(11) . .
F11 B3 F10 107.9(11) . .
F9 B3 F10 112.0(11) . .
F15 B4 F13 112.4(11) . .
F15 B4 F16 110.3(11) . .
F13 B4 F16 107.7(11) . .
F15 B4 F14 110.7(11) . .
F13 B4 F14 107.1(11) . .
F16 B4 F14 108.5(11) . .
F20 B5 F18 110.6(12) . .
F20 B5 F19 110.1(12) . .
F18 B5 F19 109.5(12) . .
F20 B5 F17 109.3(12) . .
F18 B5 F17 108.7(12) . .
F19 B5 F17 108.6(12) . .
F24 B6 F22 109.3(11) . .
F24 B6 F23 111.0(11) . .
F22 B6 F23 109.8(11) . .
F24 B6 F21 109.3(11) . .
F22 B6 F21 107.7(11) . .
F23 B6 F21 109.7(11) . .

loop_
_geom_bond_atom_site_label_1
_geom_bond_atom_site_label_2
_geom_bond_distance
_geom_bond_site_symmetry_2
Cd1 O1W 2.312(5) .
Cd1 N4 2.323(3) .
Cd1 N8 2.328(3) .
Cd1 N5 2.340(4) 1_656
Cd1 N1 2.363(3) 1_565
Cd1 O2W 2.376(7) .
O1W H1WA 0.9603 .
O1W H1WB 0.9598 .
O2W H2WA 0.9601 .
O2W H2WB 0.9600 .
N1 C1 1.3900 .
N1 C5 1.3900 .
N1 Cd1 2.363(3) 1_545
C1 C2 1.3900 .
C1 H1A 0.9300 .
C2 C3 1.3900 .
C2 H2A 0.9300 .
C3 C4 1.3900 .
C3 C6 1.428(5) .
C4 C5 1.3900 .
C4 H4A 0.9300 .
C5 H5A 0.9300 .
C6 C7 1.3900 .
C6 C10 1.3900 .
C7 C8 1.3900 .
C7 H7A 0.9300 .
C8 N2 1.3900 .
C8 H8A 0.9300 .
N2 C9 1.3900 .
N2 C11 1.472(12) .
C9 C10 1.3900 .
C9 H9A 0.9300 .
C10 H10A 0.9300 .
C11 C12 1.400(16) .
C11 H11A 0.9700 .
C11 H11B 0.9700 .
C12 N3 1.484(13) .
C12 H12A 0.9700 .
C12 H12B 0.9700 .
N3 C13 1.3900 .
N3 C17 1.3900 .
C13 C14 1.3900 .
C13 H13A 0.9300 .
C14 C15 1.3900 .
C14 H14A 0.9300 .
C15 C16 1.3900 .
C15 C18 1.506(5) .
C16 C17 1.3900 .
C16 H16A 0.9300 .
C17 H17A 0.9300 .
C18 C19 1.3900 .
C18 C22 1.3900 .
C19 C20 1.3900 .
C19 H19A 0.9300 .
C20 N4 1.3900 .
C20 H20A 0.9300 .
N4 C21 1.3900 .
C21 C22 1.3900 .
C21 H21A 0.9300 .
C22 H22A 0.9300 .
N5 C23 1.3900 .
N5 C27 1.3900 .
N5 Cd1 2.340(4) 1_454
C23 C24 1.3900 .
C23 H23A 0.9300 .
C24 C25 1.3900 .
C24 H24A 0.9300 .
C25 C26 1.3900 .
C25 C28 1.509(7) .
C26 C27 1.3900 .
C26 H26A 0.9300 .
C27 H27A 0.9300 .
C28 C29 1.3900 .
C28 C32 1.3900 .
C29 C30 1.3900 .
C29 H29A 0.9300 .
C30 N6 1.3900 .
C30 H30A 0.9300 .
N6 C31 1.3900 .
N6 C34 1.541(12) .
C31 C32 1.3900 .
C31 H31A 0.9300 .
C32 H32A 0.9300 .
C33 C34 1.375(14) .
C33 N7 1.439(9) .
C33 H33A 0.9700 .
C33 H33B 0.9700 .
C34 H34A 0.9700 .
C34 H34B 0.9700 .
N7 C35 1.3900 .
N7 C39 1.3900 .
C35 C36 1.3900 .
C35 H35A 0.9300 .
C36 C37 1.3900 .
C36 H36A 0.9300 .
C37 C38 1.3900 .
C37 C40 1.480(4) .
C38 C39 1.3900 .
C38 H38A 0.9300 .
C39 H39A 0.9300 .
C40 C41 1.3900 .
C40 C44 1.3900 .
C41 C42 1.3900 .
C41 H41A 0.9300 .
C42 N8 1.3900 .
C42 H42A 0.9300 .
N8 C43 1.3900 .
C43 C44 1.3900 .
C43 H43A 0.9300 .
C44 H44A 0.9300 .
O1 C58 1.27(4) .
O1 C59 1.61(3) .
O2 C51 1.384(12) .
O2 C52 1.434(10) .
O3 C50 1.359(14) .
O3 C65 1.484(15) .
O4 C67 1.411(12) .
O4 C66 1.419(14) .
O5 C68 1.377(13) .
O5 C69 1.476(14) .
O6 C70 1.360(14) .
O6 C71 1.395(9) .
O7 C78 1.381(8) .
O7 C77 1.460(11) .
O8 C85 1.368(7) .
O8 C84 1.382(10) .
O9 C76 1.329(8) .
O9 C91 1.381(12) .
O10 C93 1.385(14) .
O10 C92 1.420(13) .
O11 C95 1.411(14) .
O11 C94 1.439(13) .
O12 C45 1.369(11) .
O12 C96 1.450(14) .
C45 C46 1.3900 .
C45 C50 1.3900 .
C46 C47 1.3900 .
C46 H46A 0.9300 .
C47 C48 1.3900 .
C47 C51 1.569(12) .
C48 C49 1.3900 .
C48 C58 1.71(4) .
C49 C50 1.3900 .
C49 H49A 0.9300 .
C51 H51A 0.9700 .
C51 H51B 0.9700 .
C52 C53 1.3900 .
C52 C57 1.3900 .
C53 C54 1.3900 .
C53 H53A 0.9300 .
C54 C55 1.3900 .
C54 H54A 0.9300 .
C55 C56 1.3900 .
C55 H55A 0.9300 .
C56 C57 1.3900 .
C56 H56A 0.9300 .
C57 H57A 0.9300 .
C58 H58A 0.9700 .
C58 H58B 0.9700 .
C59 C60 1.3900 .
C59 C64 1.3900 .
C60 C61 1.3900 .
C60 H60A 0.9300 .
C61 C62 1.3900 .
C61 H61A 0.9300 .
C62 C63 1.3900 .
C62 H62A 0.9300 .
C63 C64 1.3900 .
C63 H63A 0.9300 .
C64 H64A 0.9300 .
C65 C66 1.473(15) .
C65 H65A 0.9700 .
C65 H65B 0.9700 .
C66 H66A 0.9700 .
C66 H66B 0.9700 .
C67 C68 1.467(14) .
C67 H67A 0.9700 .
C67 H67B 0.9700 .
C68 H68A 0.9700 .
C68 H68B 0.9700 .
C69 C70 1.496(14) .
C69 H69A 0.9700 .
C69 H69B 0.9700 .
C70 H70A 0.9700 .
C70 H70B 0.9700 .
C71 C72 1.3900 .
C71 C76 1.3900 .
C72 C73 1.3900 .
C72 H72A 0.9300 .
C73 C74 1.3900 .
C73 C77 1.529(10) .
C74 C75 1.3900 .
C74 C84 1.502(10) .
C75 C76 1.3900 .
C75 H75A 0.9300 .
C77 H77A 0.9700 .
C77 H77B 0.9700 .
C78 C79 1.3900 .
C78 C83 1.3900 .
C79 C80 1.3900 .
C79 H79A 0.9300 .
C80 C81 1.3900 .
C80 H80A 0.9300 .
C81 C82 1.3900 .
C81 H81A 0.9300 .
C82 C83 1.3900 .
C82 H82A 0.9300 .
C83 H83A 0.9300 .
C84 H84A 0.9700 .
C84 H84B 0.9700 .
C85 C86 1.3900 .
C85 C90 1.3900 .
C86 C87 1.3900 .
C86 H86A 0.9300 .
C87 C88 1.3900 .
C87 H87A 0.9300 .
C88 C89 1.3900 .
C88 H88A 0.9300 .
C89 C90 1.3900 .
C89 H89A 0.9300 .
C90 H90A 0.9300 .
C91 C92 1.469(13) .
C91 H91A 0.9700 .
C91 H91B 0.9700 .
C92 H92A 0.9700 .
C92 H92B 0.9700 .
C93 C94 1.498(15) .
C93 H93A 0.9700 .
C93 H93B 0.9700 .
C94 H94A 0.9700 .
C94 H94B 0.9700 .
C95 C96 1.526(15) .
C95 H95A 0.9700 .
C95 H95B 0.9700 .
C96 H96A 0.9700 .
C96 H96B 0.9700 .
B1 F2 1.353(9) .
B1 F1 1.361(9) .
B1 F3 1.373(9) .
B1 F4 1.385(9) .
B2 F7 1.328(11) .
B2 F5 1.336(10) .
B2 F8 1.354(11) .
B2 F6 1.359(11) .
B3 F12 1.409(13) .
B3 F11 1.409(13) .
B3 F9 1.410(12) .
B3 F10 1.416(12) .
B4 F15 1.290(11) .
B4 F13 1.299(12) .
B4 F16 1.326(12) .
B4 F14 1.342(12) .
B5 F20 1.352(13) .
B5 F18 1.355(14) .
B5 F19 1.356(13) .
B5 F17 1.358(13) .
B6 F24 1.383(13) .
B6 F22 1.389(13) .
B6 F23 1.389(13) .
B6 F21 1.403(13) .

loop_
_platon_squeeze_void_nr
_platon_squeeze_void_average_x
_platon_squeeze_void_average_y
_platon_squeeze_void_average_z
_platon_squeeze_void_volume
_platon_squeeze_void_count_electrons
_platon_squeeze_void_content
1 -0.318 0.540 -0.160 3267 1486 ' '
